data_7121878
loop_
_publ_author_name
'Donoshita, Masaki'
'Hayashi, Mikihiro'
'Ikeda, Ryuichi'
'Yoshida, Yukihiro'
'Morikawa, Shota'
'Sugimoto, Kunihisa'
'Kitagawa, Hiroshi'

_publ_section_title
;
 Drastic rearrangement of self-assembled hydrogen-bonded tapes in a
 molecular crystal.
;
_journal_issue 62
_journal_name_full 'Chemical communications (Cambridge, England)'
_journal_page_first 8571
_journal_page_last 8574
_journal_paper_doi 10.1039/c8cc04376k
_journal_volume 54
_journal_year 2018
_chemical_formula_moiety 'C14 H16 Cl2 N2 O6'
_chemical_formula_sum 'C14 H16 Cl2 N2 O6'
_chemical_formula_weight 379.20
_space_group_crystal_system triclinic
_space_group_IT_number 2
_space_group_name_Hall '-P 1'
_space_group_name_H-M_alt 'P -1'
_symmetry_space_group_name_Hall '-P 1'
_symmetry_space_group_name_H-M 'P -1'
_atom_sites_solution_hydrogens geom
_atom_sites_solution_primary direct
_atom_sites_solution_secondary difmap
_audit_block_doi 10.5517/ccdc.csd.cc1zq40v
_audit_update_record
;
2018-04-20 deposited with the CCDC.
2018-06-15 downloaded from the CCDC.
;
_cell_angle_alpha 74.290(5)
_cell_angle_beta 75.655(5)
_cell_angle_gamma 67.442(5)
_cell_formula_units_Z 2
_cell_length_a 8.1575(9)
_cell_length_b 10.3671(12)
_cell_length_c 11.0921(13)
_cell_measurement_reflns_used 7027
_cell_measurement_temperature 298
_cell_measurement_theta_max 27.18
_cell_measurement_theta_min 1.91
_cell_volume 822.93(17)
_computing_cell_refinement 'RAPID AUTO'
_computing_data_collection 'RAPID AUTO (Rigaku, ????)'
_computing_data_reduction 'RAPID AUTO'
_computing_molecular_graphics 'CrystalStructure 4.2.5'
_computing_publication_material 'CrystalStructure 4.2.5 (Rigaku, 2017)'
_computing_structure_refinement 'SHELXL Version 2014/3 (Sheldrick, 2008)'
_computing_structure_solution 'SHELXT Version 2014/5 (Sheldrick, 2014)'
_diffrn_ambient_temperature 298
_diffrn_detector_area_resol_mean 14.706
_diffrn_measured_fraction_theta_full 0.996
_diffrn_measured_fraction_theta_max 0.991
_diffrn_measurement_device_type 'Rigaku R-AXIS IV'
_diffrn_measurement_method \w
_diffrn_radiation_type synchrotron
_diffrn_radiation_wavelength 0.703010
_diffrn_reflns_av_R_equivalents 0.0603
_diffrn_reflns_Laue_measured_fraction_full 0.996
_diffrn_reflns_Laue_measured_fraction_max 0.991
_diffrn_reflns_limit_h_max 10
_diffrn_reflns_limit_h_min -10
_diffrn_reflns_limit_k_max 13
_diffrn_reflns_limit_k_min -13
_diffrn_reflns_limit_l_max 14
_diffrn_reflns_limit_l_min -14
_diffrn_reflns_number 10883
_diffrn_reflns_point_group_measured_fraction_full 0.996
_diffrn_reflns_point_group_measured_fraction_max 0.991
_diffrn_reflns_theta_full 24.948
_diffrn_reflns_theta_max 27.161
_diffrn_reflns_theta_min 1.912
_diffrn_standards_number 0
_exptl_absorpt_coefficient_mu 0.410
_exptl_absorpt_correction_T_max 1.000
_exptl_absorpt_correction_T_min 0.722
_exptl_absorpt_correction_type multi-scan
_exptl_absorpt_process_details 'ABSCOR (Rigaku, 1995)'
_exptl_crystal_colour orange
_exptl_crystal_density_diffrn 1.530
_exptl_crystal_density_method 'not measured'
_exptl_crystal_description plate
_exptl_crystal_F_000 392.00
_exptl_crystal_size_max 0.090
_exptl_crystal_size_mid 0.040
_exptl_crystal_size_min 0.010
_refine_diff_density_max 0.25
_refine_diff_density_min -0.24
_refine_ls_extinction_method none
_refine_ls_goodness_of_fit_ref 0.946
_refine_ls_hydrogen_treatment refxyz
_refine_ls_number_parameters 281
_refine_ls_number_reflns 3744
_refine_ls_number_restraints 0
_refine_ls_R_factor_all 0.0988
_refine_ls_R_factor_gt 0.0491
_refine_ls_shift/su_max 0.000
_refine_ls_structure_factor_coef Fsqd
_refine_ls_weighting_details 'w = 1/[\s^2^(Fo^2^)+(0.0625P)^2^] where P=(Fo^2^+2Fc^2^)/3'
_refine_ls_weighting_scheme calc
_refine_ls_wR_factor_gt 0.1131
_refine_ls_wR_factor_ref 0.1333
_reflns_Friedel_coverage 0.000
_reflns_number_gt 2096
_reflns_number_total 3744
_reflns_threshold_expression F^2^>2.0\s(F^2^)
_cod_data_source_file c8cc04376k5.cif
_cod_data_source_block HighA
_cod_depositor_comments 'Adding full bibliography for 7121875--7121878.cif.'
_cod_database_code 7121878
_shelxl_version_number 2014-3

loop_
_space_group_symop_id
_space_group_symop_operation_xyz
1 +X,+Y,+Z
2 -X,-Y,-Z

loop_
_atom_site_label
_atom_site_type_symbol
_atom_site_fract_x
_atom_site_fract_y
_atom_site_fract_z
_atom_site_U_iso_or_equiv
_atom_site_adp_type
_atom_site_occupancy
_atom_site_site_symmetry_order
_atom_site_calc_flag
Cl1 Cl 0.01946(9) 0.91448(7) 0.29752(7) 0.0614(3) Uani 1 1 d
Cl2 Cl 0.57807(9) 0.29329(7) 0.40835(6) 0.0539(2) Uani 1 1 d
O1 O 0.3438(3) 0.78090(19) 0.12180(17) 0.0564(5) Uani 1 1 d
O2 O 0.0098(3) 0.6868(2) 0.52245(18) 0.0698(6) Uani 1 1 d
O3 O 0.2499(3) 0.4255(2) 0.58217(17) 0.0562(5) Uani 1 1 d
O4 O 0.5737(3) 0.5143(2) 0.17592(17) 0.0679(6) Uani 1 1 d
O5 O 0.5923(3) 0.7019(2) -0.06473(17) 0.0675(6) Uani 1 1 d
O6 O -0.0228(2) 0.49973(19) 0.75802(16) 0.0575(5) Uani 1 1 d
N1 N 0.7092(3) 0.7863(3) -0.2648(2) 0.0483(6) Uani 1 1 d
N2 N -0.1365(3) 0.4151(3) 0.9599(2) 0.0508(6) Uani 1 1 d
C1 C 0.3135(3) 0.6986(3) 0.2327(2) 0.0430(6) Uani 1 1 d
C2 C 0.1724(3) 0.7446(3) 0.3219(2) 0.0426(6) Uani 1 1 d
C3 C 0.1396(3) 0.6518(3) 0.4427(2) 0.0446(6) Uani 1 1 d
C4 C 0.2754(3) 0.5048(3) 0.4691(2) 0.0415(6) Uani 1 1 d
C5 C 0.4172(3) 0.4602(3) 0.3803(2) 0.0412(6) Uani 1 1 d
C6 C 0.4469(3) 0.5496(3) 0.2581(2) 0.0422(6) Uani 1 1 d
C7 C 0.6767(4) 0.9133(3) -0.3638(3) 0.0560(8) Uani 1 1 d
C8 C 0.5152(6) 1.0189(5) -0.3025(4) 0.0899(15) Uani 1 1 d
C9 C 0.4576(5) 0.9454(3) -0.1739(3) 0.0638(9) Uani 1 1 d
C10 C 0.5915(3) 0.7970(3) -0.1602(2) 0.0466(6) Uani 1 1 d
C11 C -0.0917(5) 0.2935(3) 1.0633(3) 0.0561(8) Uani 1 1 d
C12 C 0.0622(5) 0.1832(3) 0.9989(3) 0.0603(8) Uani 1 1 d
C13 C 0.1367(4) 0.2692(3) 0.8780(3) 0.0523(7) Uani 1 1 d
C14 C -0.0140(3) 0.4070(3) 0.8568(2) 0.0435(6) Uani 1 1 d
H1 H 0.435(5) 0.734(3) 0.062(3) 0.097(12) Uiso 1 1 d
H2 H 0.160(5) 0.464(4) 0.635(3) 0.107(14) Uiso 1 1 d
H3 H 0.789(4) 0.721(3) -0.275(3) 0.058(10) Uiso 1 1 d
H4 H 0.659(4) 0.896(3) -0.442(3) 0.072(9) Uiso 1 1 d
H5 H 0.778(4) 0.949(3) -0.392(3) 0.069(9) Uiso 1 1 d
H6 H 0.484(5) 1.099(4) -0.324(4) 0.101(15) Uiso 1 1 d
H7 H 0.408(7) 1.033(6) -0.354(5) 0.19(2) Uiso 1 1 d
H8 H 0.347(5) 0.940(4) -0.163(4) 0.117(16) Uiso 1 1 d
H9 H 0.446(6) 0.983(5) -0.106(4) 0.136(17) Uiso 1 1 d
H10 H -0.217(3) 0.478(3) 0.970(2) 0.044(8) Uiso 1 1 d
H11 H -0.189(3) 0.255(3) 1.101(2) 0.054(8) Uiso 1 1 d
H12 H -0.052(4) 0.317(3) 1.127(3) 0.082(11) Uiso 1 1 d
H13 H 0.151(4) 0.125(3) 1.055(3) 0.071(9) Uiso 1 1 d
H14 H 0.018(4) 0.114(4) 0.981(3) 0.099(12) Uiso 1 1 d
H15 H 0.177(4) 0.224(3) 0.805(3) 0.076(10) Uiso 1 1 d
H16 H 0.237(4) 0.287(3) 0.889(3) 0.065(9) Uiso 1 1 d

loop_
_atom_site_aniso_label
_atom_site_aniso_U_11
_atom_site_aniso_U_22
_atom_site_aniso_U_33
_atom_site_aniso_U_23
_atom_site_aniso_U_13
_atom_site_aniso_U_12
Cl1 0.0564(5) 0.0458(4) 0.0542(5) -0.0016(3) -0.0021(3) 0.0028(3)
Cl2 0.0560(4) 0.0393(4) 0.0488(4) -0.0025(3) -0.0057(3) -0.0031(3)
O1 0.0608(12) 0.0447(11) 0.0367(11) 0.0012(9) 0.0059(9) -0.0037(9)
O2 0.0545(13) 0.0655(14) 0.0489(12) 0.0023(10) 0.0121(10) 0.0016(10)
O3 0.0560(12) 0.0470(11) 0.0400(11) 0.0042(9) 0.0055(9) -0.0069(9)
O4 0.0646(14) 0.0576(13) 0.0410(11) 0.0007(9) 0.0122(10) 0.0032(10)
O5 0.0706(13) 0.0478(12) 0.0384(11) 0.0098(9) 0.0068(9) 0.0072(9)
O6 0.0596(12) 0.0422(11) 0.0405(11) 0.0049(9) 0.0069(9) -0.0028(9)
N1 0.0443(14) 0.0432(14) 0.0342(12) -0.0019(10) 0.0027(10) 0.0006(11)
N2 0.0477(14) 0.0367(13) 0.0429(13) -0.0030(11) 0.0077(11) 0.0001(11)
C1 0.0444(15) 0.0419(15) 0.0351(14) -0.0026(12) -0.0031(11) -0.0119(12)
C2 0.0419(14) 0.0370(14) 0.0396(14) -0.0039(11) -0.0047(11) -0.0069(11)
C3 0.0394(15) 0.0474(16) 0.0374(14) -0.0054(12) -0.0009(12) -0.0097(12)
C4 0.0433(15) 0.0424(15) 0.0324(14) -0.0003(11) -0.0029(11) -0.0145(12)
C5 0.0440(15) 0.0358(14) 0.0364(14) -0.0034(11) -0.0054(11) -0.0090(11)
C6 0.0426(15) 0.0396(14) 0.0339(14) -0.0044(11) -0.0034(11) -0.0063(11)
C7 0.061(2) 0.0527(19) 0.0419(17) 0.0010(14) -0.0019(14) -0.0167(16)
C8 0.094(3) 0.051(2) 0.060(2) 0.0124(18) 0.018(2) 0.010(2)
C9 0.062(2) 0.0447(18) 0.0484(19) 0.0036(15) 0.0020(15) 0.0062(15)
C10 0.0444(15) 0.0422(15) 0.0367(15) -0.0042(12) -0.0017(11) -0.0024(12)
C11 0.065(2) 0.0435(17) 0.0400(17) 0.0035(13) -0.0005(15) -0.0096(15)
C12 0.064(2) 0.0405(17) 0.0537(19) 0.0038(15) -0.0017(15) -0.0074(15)
C13 0.0473(18) 0.0403(16) 0.0495(18) -0.0029(13) 0.0002(14) -0.0026(13)
C14 0.0444(15) 0.0335(14) 0.0417(15) -0.0038(12) -0.0018(12) -0.0071(11)

loop_
_atom_type_symbol
_atom_type_description
_atom_type_scat_dispersion_real
_atom_type_scat_dispersion_imag
_atom_type_scat_source
C C 0.0000 0.0000
;
International Tables for Crystallography
(Vol. C, Tables 4.2.6.8 and 6.1.1.4)
;
H H 0.0000 0.0000
;
International Tables for Crystallography
(Vol. C, Table 6.1.1.4)
;
O O 0.0000 0.0000
;
International Tables for Crystallography
(Vol. C, Tables 4.2.6.8 and 6.1.1.4)
;
N N 0.0000 0.0000
;
International Tables for Crystallography
(Vol. C, Tables 4.2.6.8 and 6.1.1.4)
;
Cl Cl 0.0000 0.0000
;
International Tables for Crystallography
(Vol. C, Tables 4.2.6.8 and 6.1.1.4)
;

loop_
_geom_angle_atom_site_label_1
_geom_angle_atom_site_label_2
_geom_angle_atom_site_label_3
_geom_angle
C1 O1 H1 115(2)
C4 O3 H2 117(3)
C10 N1 C7 115.0(2)
C10 N1 H3 124(2)
C7 N1 H3 121(2)
C14 N2 C11 114.4(2)
C14 N2 H10 125(2)
C11 N2 H10 120(2)
O1 C1 C2 122.2(2)
O1 C1 C6 117.5(2)
C2 C1 C6 120.2(2)
C1 C2 C3 121.4(2)
C1 C2 Cl1 121.7(2)
C3 C2 Cl1 116.89(18)
O2 C3 C2 123.4(2)
O2 C3 C4 118.5(2)
C2 C3 C4 118.1(2)
O3 C4 C5 122.6(2)
O3 C4 C3 117.3(2)
C5 C4 C3 120.0(2)
C4 C5 C6 122.2(2)
C4 C5 Cl2 121.3(2)
C6 C5 Cl2 116.46(18)
O4 C6 C5 124.3(2)
O4 C6 C1 117.7(2)
C5 C6 C1 117.9(2)
N1 C7 C8 103.2(2)
N1 C7 H4 112.1(17)
C8 C7 H4 113.8(18)
N1 C7 H5 113.7(17)
C8 C7 H5 110.5(17)
H4 C7 H5 104(2)
C9 C8 C7 107.9(3)
C9 C8 H6 124(3)
C7 C8 H6 126(3)
C9 C8 H7 102(3)
C7 C8 H7 103(3)
H6 C8 H7 81(3)
C8 C9 C10 105.1(3)
C8 C9 H8 114(2)
C10 C9 H8 109(3)
C8 C9 H9 119(3)
C10 C9 H9 110(3)
H8 C9 H9 100(3)
O5 C10 N1 125.8(2)
O5 C10 C9 125.4(2)
N1 C10 C9 108.7(2)
N2 C11 C12 103.0(2)
N2 C11 H11 113.5(16)
C12 C11 H11 108.7(16)
N2 C11 H12 110.3(19)
C12 C11 H12 110.0(19)
H11 C11 H12 111(2)
C11 C12 C13 104.6(2)
C11 C12 H13 111.1(17)
C13 C12 H13 114.2(17)
C11 C12 H14 110(2)
C13 C12 H14 112.2(19)
H13 C12 H14 104(3)
C14 C13 C12 104.0(2)
C14 C13 H15 111.9(19)
C12 C13 H15 114.3(18)
C14 C13 H16 109.0(17)
C12 C13 H16 111.4(16)
H15 C13 H16 106(2)
O6 C14 N2 125.3(2)
O6 C14 C13 125.6(2)
N2 C14 C13 109.0(2)

loop_
_geom_bond_atom_site_label_1
_geom_bond_atom_site_label_2
_geom_bond_distance
Cl1 C2 1.719(2)
Cl2 C5 1.727(2)
O1 C1 1.320(3)
O1 H1 0.94(4)
O2 C3 1.204(3)
O3 C4 1.317(3)
O3 H2 0.85(4)
O4 C6 1.208(3)
O5 C10 1.236(3)
O6 C14 1.243(3)
N1 C10 1.311(3)
N1 C7 1.451(3)
N1 H3 0.75(3)
N2 C14 1.317(3)
N2 C11 1.453(3)
N2 H10 0.74(3)
C1 C2 1.342(3)
C1 C6 1.508(3)
C2 C3 1.454(3)
C3 C4 1.503(3)
C4 C5 1.339(3)
C5 C6 1.444(3)
C7 C8 1.500(4)
C7 H4 0.99(3)
C7 H5 0.98(3)
C8 C9 1.480(4)
C8 H6 0.76(4)
C8 H7 1.10(5)
C9 C10 1.500(4)
C9 H8 0.90(4)
C9 H9 0.91(4)
C11 C12 1.513(4)
C11 H11 0.97(2)
C11 H12 0.96(3)
C12 C13 1.526(4)
C12 H13 0.98(3)
C12 H14 1.00(3)
C13 C14 1.490(4)
C13 H15 0.97(3)
C13 H16 0.95(3)

loop_
_geom_torsion_atom_site_label_1
_geom_torsion_atom_site_label_2
_geom_torsion_atom_site_label_3
_geom_torsion_atom_site_label_4
_geom_torsion
O1 C1 C2 C3 179.0(2)
C6 C1 C2 C3 -2.5(4)
O1 C1 C2 Cl1 0.4(4)
C6 C1 C2 Cl1 178.97(18)
C1 C2 C3 O2 -176.2(3)
Cl1 C2 C3 O2 2.5(4)
C1 C2 C3 C4 4.1(4)
Cl1 C2 C3 C4 -177.30(19)
O2 C3 C4 O3 -4.2(4)
C2 C3 C4 O3 175.6(2)
O2 C3 C4 C5 177.1(3)
C2 C3 C4 C5 -3.1(4)
O3 C4 C5 C6 -178.0(2)
C3 C4 C5 C6 0.6(4)
O3 C4 C5 Cl2 0.2(4)
C3 C4 C5 Cl2 178.80(18)
C4 C5 C6 O4 179.2(3)
Cl2 C5 C6 O4 0.9(4)
C4 C5 C6 C1 1.0(4)
Cl2 C5 C6 C1 -177.22(18)
O1 C1 C6 O4 0.2(4)
C2 C1 C6 O4 -178.4(3)
O1 C1 C6 C5 178.5(2)
C2 C1 C6 C5 -0.1(4)
C10 N1 C7 C8 3.1(4)
N1 C7 C8 C9 -2.8(5)
C7 C8 C9 C10 1.7(5)
C7 N1 C10 O5 179.3(3)
C7 N1 C10 C9 -2.1(4)
C8 C9 C10 O5 178.8(4)
C8 C9 C10 N1 0.1(5)
C14 N2 C11 C12 -14.5(4)
N2 C11 C12 C13 21.1(4)
C11 C12 C13 C14 -20.8(4)
C11 N2 C14 O6 -178.7(3)
C11 N2 C14 C13 1.1(4)
C12 C13 C14 O6 -167.5(3)
C12 C13 C14 N2 12.7(4)
